data_7032672
loop_
_publ_author_name
'Ahmed, Naushad'
'Das, Chinmoy'
'Vaidya, Shefali'
'Srivastava, Anant Kumar'
'Langley, Stuart K.'
'Murray, Keith S.'
'Shanmugam, Maheswaran'

_publ_section_title
;
 Probing the magnetic and magnetothermal properties of M(ii)-Ln(iii)
 complexes (where M(ii) = Ni or Zn; Ln(iii) = La or Pr or Gd).
;
_journal_issue 46
_journal_name_full 'Dalton transactions (Cambridge, England : 2003)'
_journal_page_first 17375
_journal_page_last 17384
_journal_paper_doi 10.1039/c4dt02360a
_journal_volume 43
_journal_year 2014
_chemical_formula_sum 'C61 H60 Gd N7 O22 Zn2'
_chemical_formula_weight 1531.15
_chemical_name_systematic
; 
 ? 
;
_space_group_IT_number 2
_symmetry_cell_setting triclinic
_symmetry_space_group_name_Hall '-P 1'
_symmetry_space_group_name_H-M 'P -1'
_atom_sites_solution_hydrogens geom
_atom_sites_solution_primary direct
_atom_sites_solution_secondary difmap
_audit_creation_method SHELXL-97
_cell_angle_alpha 85.876(12)
_cell_angle_beta 87.692(12)
_cell_angle_gamma 61.678(5)
_cell_formula_units_Z 2
_cell_length_a 12.714(3)
_cell_length_b 13.200(3)
_cell_length_c 21.782(6)
_cell_measurement_reflns_used 10104
_cell_measurement_temperature 100(2)
_cell_measurement_theta_max 25.0
_cell_measurement_theta_min 3.07
_cell_volume 3209.6(14)
_computing_cell_refinement
;
CrystalClear-SM Expert 2.1 b24 (Rigaku, 2012)
;
_computing_data_collection
;
CrystalClear-SM Expert 2.1 b24 (Rigaku, 2012)
;
_computing_data_reduction
;
CrystalClear-SM Expert 2.1 b24 (Rigaku, 2012)
;
_computing_molecular_graphics 'Bruker SHELXTL'
_computing_publication_material 'Bruker SHELXTL'
_computing_structure_refinement 'SHELXL-97 (Sheldrick, 2008)'
_computing_structure_solution 'SHELXS-97 (Sheldrick, 2008)'
_diffrn_ambient_temperature 100(2)
_diffrn_measured_fraction_theta_full 0.996
_diffrn_measured_fraction_theta_max 0.996
_diffrn_measurement_device_type
;
Rigaku Saturn724+ (4x4 bin mode)
;
_diffrn_radiation_monochromator graphite
_diffrn_radiation_source 'fine-focus sealed tube'
_diffrn_radiation_type MoK\a
_diffrn_radiation_wavelength 0.71070
_diffrn_reflns_av_R_equivalents 0.0637
_diffrn_reflns_av_sigmaI/netI 0.0659
_diffrn_reflns_limit_h_max 15
_diffrn_reflns_limit_h_min -14
_diffrn_reflns_limit_k_max 15
_diffrn_reflns_limit_k_min -15
_diffrn_reflns_limit_l_max 25
_diffrn_reflns_limit_l_min -25
_diffrn_reflns_number 35802
_diffrn_reflns_theta_full 25.00
_diffrn_reflns_theta_max 25.00
_diffrn_reflns_theta_min 3.07
_exptl_absorpt_coefficient_mu 1.845
_exptl_absorpt_correction_T_max 0.8515
_exptl_absorpt_correction_T_min 0.7567
_exptl_absorpt_correction_type numerical
_exptl_crystal_colour Colourless
_exptl_crystal_density_diffrn 1.584
_exptl_crystal_density_method 'not measured'
_exptl_crystal_description Needle
_exptl_crystal_F_000 1550
_exptl_crystal_size_max 0.16
_exptl_crystal_size_mid 0.16
_exptl_crystal_size_min 0.09
_refine_diff_density_max 1.161
_refine_diff_density_min -0.897
_refine_diff_density_rms 0.117
_refine_ls_extinction_method none
_refine_ls_goodness_of_fit_ref 1.072
_refine_ls_hydrogen_treatment constr
_refine_ls_matrix_type full
_refine_ls_number_parameters 829
_refine_ls_number_reflns 11271
_refine_ls_number_restraints 18
_refine_ls_restrained_S_all 1.072
_refine_ls_R_factor_all 0.0526
_refine_ls_R_factor_gt 0.0443
_refine_ls_shift/su_max 0.001
_refine_ls_shift/su_mean 0.000
_refine_ls_structure_factor_coef Fsqd
_refine_ls_weighting_details 'calc w=1/[\s^2^(Fo^2^)+(0.0318P)^2^+7.7505P] where P=(Fo^2^+2Fc^2^)/3'
_refine_ls_weighting_scheme calc
_refine_ls_wR_factor_gt 0.0988
_refine_ls_wR_factor_ref 0.1047
_reflns_number_gt 9728
_reflns_number_total 11271
_reflns_threshold_expression >2sigma(I)
_cod_data_source_file c4dt02360a2.cif
_cod_data_source_block zn2gd
_cod_depositor_comments
;
The following automatic conversions were performed:

'_symmetry_cell_setting' value 'Triclinic' changed to 'triclinic'
according to
/usr/data/users/saulius/crontab/automatic-downloads/rss-feeds/RSC/lib/dictionaries/cif_core.dic
dictionary named 'cif_core.dic' version 2.4.2 from
2011-04-26.

'_exptl_absorpt_correction_type' value 'Numerical'
changed to 'numerical' according to
/usr/data/users/saulius/crontab/automatic-downloads/rss-feeds/RSC/lib/dictionaries/cif_core.dic
dictionary named 'cif_core.dic' version 2.4.2 from 2011-04-26.

Automatic conversion script
Id: cif_fix_values 2827 2014-09-09 07:05:25Z andrius 

 Adding full bibliography for 7032669--7032673.cif.
;
_cod_original_sg_symbol_H-M P-1
_cod_database_code 7032672

loop_
_symmetry_equiv_pos_as_xyz
'x, y, z'
'-x, -y, -z'

loop_
_atom_site_label
_atom_site_type_symbol
_atom_site_fract_x
_atom_site_fract_y
_atom_site_fract_z
_atom_site_U_iso_or_equiv
_atom_site_adp_type
_atom_site_occupancy
_atom_site_symmetry_multiplicity
_atom_site_calc_flag
_atom_site_refinement_flags
_atom_site_disorder_assembly
_atom_site_disorder_group
Gd1 Gd 0.885768(19) 0.387954(18) 0.261267(10) 0.01423(8) Uani 1 1 d . . .
Zn2 Zn 1.06882(5) 0.52367(4) 0.21245(2) 0.01528(13) Uani 1 1 d . . .
Zn3 Zn 0.74850(5) 0.20800(4) 0.31032(2) 0.01600(13) Uani 1 1 d . . .
O33 O 0.5717(3) 0.3652(3) 0.30407(14) 0.0197(7) Uani 1 1 d . . .
H33 H 0.5436 0.4043 0.2651 0.024 Uiso 1 1 calc R . .
O11 O 0.7786(3) 0.2860(3) 0.23074(13) 0.0168(7) Uani 1 1 d . . .
O73 O 0.9025(3) 0.6979(3) 0.22154(14) 0.0194(7) Uani 1 1 d . . .
H73 H 0.8671 0.7183 0.2610 0.023 Uiso 1 1 calc R . .
O52 O 0.8543(3) 0.4667(3) 0.37238(14) 0.0180(7) Uani 1 1 d . . .
O31 O 0.8678(3) 0.2576(3) 0.33470(13) 0.0167(7) Uani 1 1 d . . .
O94 O 0.7639(3) 0.5988(3) 0.24775(15) 0.0196(7) Uani 1 1 d . . .
O51 O 1.0046(3) 0.4813(3) 0.29266(13) 0.0173(7) Uani 1 1 d . . .
O13 O 0.8995(3) 0.0193(3) 0.32998(15) 0.0221(8) Uani 1 1 d . . .
H13 H 0.9689 0.0061 0.3514 0.027 Uiso 1 1 calc R . .
O12 O 0.7831(3) 0.4414(3) 0.15351(14) 0.0180(7) Uani 1 1 d . . .
O32 O 1.0759(3) 0.2378(3) 0.32216(14) 0.0185(7) Uani 1 1 d . . .
O113 O 1.3740(3) 0.2602(3) 0.09182(16) 0.0270(8) Uani 1 1 d . . .
O53 O 1.2571(3) 0.3831(3) 0.19153(14) 0.0186(7) Uani 1 1 d . . .
H53 H 1.2697 0.3166 0.1715 0.022 Uiso 1 1 calc R . .
O71 O 1.0109(3) 0.4137(3) 0.18700(13) 0.0158(7) Uani 1 1 d . . .
O92 O 0.5501(5) 0.7118(4) 0.2645(3) 0.0803(17) Uani 1 1 d . . .
O112 O 1.3230(3) 0.4280(3) 0.04534(16) 0.0288(8) Uani 1 1 d . . .
O72 O 1.0179(3) 0.2165(2) 0.19038(14) 0.0173(7) Uani 1 1 d . . .
N101 N 1.2045(5) -0.1072(5) 0.3536(3) 0.0237(16) Uiso 0.758(9) 1 d PDU A 1
O101 O 1.3051(4) -0.1156(5) 0.3634(3) 0.0465(17) Uiso 0.758(9) 1 d PDU A 1
O102 O 1.1720(5) -0.1758(4) 0.3812(2) 0.0352(15) Uiso 0.758(9) 1 d PDU A 1
O103 O 1.1341(4) -0.0310(4) 0.3161(2) 0.0313(15) Uiso 0.758(9) 1 d PDU A 1
N10A N 1.231(2) -0.116(3) 0.3531(14) 0.098(10) Uiso 0.242(9) 1 d PDU A 2
O10A O 1.2345(18) -0.0486(17) 0.3106(8) 0.067(7) Uiso 0.242(9) 1 d PDU A 2
O10B O 1.1354(14) -0.1218(17) 0.3631(8) 0.049(5) Uiso 0.242(9) 1 d PDU A 2
O10C O 1.3128(16) -0.1604(19) 0.3927(9) 0.078(7) Uiso 0.242(9) 1 d PDU A 2
O111 O 1.4268(4) 0.2735(3) -0.00347(16) 0.0382(10) Uani 1 1 d . . .
O93 O 0.6686(3) 0.5046(3) 0.28286(15) 0.0202(7) Uani 1 1 d . . .
N51 N 1.1597(3) 0.5840(3) 0.26127(17) 0.0148(8) Uani 1 1 d . . .
N71 N 1.0538(3) 0.5836(3) 0.12064(16) 0.0150(8) Uani 1 1 d . . .
N111 N 1.3754(4) 0.3211(4) 0.04405(19) 0.0248(10) Uani 1 1 d . . .
N11 N 0.6887(3) 0.1225(3) 0.25950(17) 0.0169(8) Uani 1 1 d . . .
N31 N 0.7054(3) 0.2065(3) 0.40396(17) 0.0169(8) Uani 1 1 d . . .
N91 N 0.6664(4) 0.5998(4) 0.2653(2) 0.0383(12) Uani 1 1 d . . .
C51 C 1.0551(4) 0.5933(4) 0.3586(2) 0.0180(10) Uani 1 1 d . . .
C54 C 0.8938(4) 0.5771(4) 0.4452(2) 0.0181(10) Uani 1 1 d . . .
H54A H 0.8373 0.5736 0.4740 0.022 Uiso 1 1 calc R . .
C35 C 1.0539(4) 0.1962(4) 0.3782(2) 0.0164(10) Uani 1 1 d . . .
C65 C 0.7625(4) 0.4690(4) 0.4147(2) 0.0238(11) Uani 1 1 d . . .
H65A H 0.7981 0.4340 0.4549 0.036 Uiso 1 1 calc R . .
H65B H 0.7260 0.4255 0.3986 0.036 Uiso 1 1 calc R . .
H65C H 0.7011 0.5490 0.4192 0.036 Uiso 1 1 calc R . .
C11 C 0.6824(4) 0.2245(4) 0.1597(2) 0.0159(10) Uani 1 1 d . . .
C45 C 1.1971(4) 0.2130(5) 0.3077(3) 0.0326(13) Uani 1 1 d . . .
H45A H 1.2514 0.1536 0.3375 0.049 Uiso 1 1 calc R . .
H45B H 1.2045 0.2833 0.3097 0.049 Uiso 1 1 calc R . .
H45C H 1.2178 0.1852 0.2662 0.049 Uiso 1 1 calc R . .
C73 C 1.1291(4) 0.2272(4) 0.0312(2) 0.0214(11) Uani 1 1 d . . .
H73A H 1.1560 0.1834 -0.0042 0.026 Uiso 1 1 calc R . .
C24 C 0.8892(4) -0.0775(4) 0.3102(2) 0.0219(11) Uani 1 1 d . . .
H24A H 0.9458 -0.1488 0.3336 0.026 Uiso 1 1 calc R . .
H24B H 0.9100 -0.0869 0.2660 0.026 Uiso 1 1 calc R . .
C20 C 0.5304(4) -0.0277(4) 0.3361(2) 0.0237(11) Uani 1 1 d . . .
H20A H 0.4514 -0.0173 0.3413 0.028 Uiso 1 1 calc R . .
C55 C 0.9120(4) 0.5264(4) 0.3897(2) 0.0173(10) Uani 1 1 d . . .
C75 C 1.0853(4) 0.4009(4) 0.0827(2) 0.0162(10) Uani 1 1 d . . .
C19 C 0.5510(4) 0.0527(4) 0.3014(2) 0.0233(11) Uani 1 1 d . . .
H19A H 0.4857 0.1190 0.2830 0.028 Uiso 1 1 calc R . .
C13 C 0.6428(4) 0.3185(4) 0.0569(2) 0.0209(11) Uani 1 1 d . . .
H13A H 0.6136 0.3260 0.0165 0.025 Uiso 1 1 calc R . .
C71 C 1.0556(4) 0.2484(4) 0.1357(2) 0.0156(10) Uani 1 1 d . . .
C63 C 1.3352(4) 0.5214(4) 0.1961(2) 0.0211(11) Uani 1 1 d . . .
C21 C 0.6268(5) -0.1249(4) 0.3634(2) 0.0249(11) Uani 1 1 d . . .
H21A H 0.6133 -0.1805 0.3877 0.030 Uiso 1 1 calc R . .
C60 C 1.2980(5) 0.7476(4) 0.1776(2) 0.0274(12) Uani 1 1 d . . .
H60A H 1.2861 0.8243 0.1714 0.033 Uiso 1 1 calc R . .
C56 C 0.9930(4) 0.5325(3) 0.34486(19) 0.0144(10) Uani 1 1 d . . .
C52 C 1.0375(4) 0.6407(4) 0.4166(2) 0.0187(10) Uani 1 1 d . . .
H52A H 1.0819 0.6784 0.4264 0.022 Uiso 1 1 calc R . .
C74 C 1.1244(4) 0.3330(4) 0.0308(2) 0.0197(11) Uani 1 1 d . . .
H74A H 1.1480 0.3617 -0.0054 0.024 Uiso 1 1 calc R . .
C78 C 1.0411(4) 0.6965(4) 0.1050(2) 0.0158(10) Uani 1 1 d . . .
C23 C 0.7640(4) -0.0589(4) 0.3206(2) 0.0194(11) Uani 1 1 d . . .
C32 C 0.9815(4) 0.1273(4) 0.4883(2) 0.0202(11) Uani 1 1 d . . .
H32A H 0.9563 0.1075 0.5269 0.024 Uiso 1 1 calc R . .
C57 C 1.1363(4) 0.6121(4) 0.3174(2) 0.0165(10) Uani 1 1 d . . .
H57A H 1.1768 0.6492 0.3333 0.020 Uiso 1 1 calc R . .
C16 C 0.7329(4) 0.2936(4) 0.1765(2) 0.0177(10) Uani 1 1 d . . .
C84 C 0.8501(4) 0.7771(4) 0.1698(2) 0.0199(11) Uani 1 1 d . . .
H84A H 0.7910 0.8529 0.1844 0.024 Uiso 1 1 calc R . .
H84B H 0.8072 0.7489 0.1447 0.024 Uiso 1 1 calc R . .
C59 C 1.2233(4) 0.7234(4) 0.2172(2) 0.0214(11) Uani 1 1 d . . .
H59A H 1.1603 0.7835 0.2384 0.026 Uiso 1 1 calc R . .
C82 C 0.9294(4) 0.9012(4) 0.1137(2) 0.0198(11) Uani 1 1 d . . .
H82A H 0.8645 0.9664 0.1305 0.024 Uiso 1 1 calc R . .
C34 C 1.1341(4) 0.1449(4) 0.4260(2) 0.0209(11) Uani 1 1 d . . .
H34A H 1.2141 0.1317 0.4211 0.025 Uiso 1 1 calc R . .
C40 C 0.4644(5) 0.1519(5) 0.4762(2) 0.0309(13) Uani 1 1 d . . .
H40A H 0.4560 0.0964 0.5032 0.037 Uiso 1 1 calc R . .
C77 C 1.0761(4) 0.5153(4) 0.0759(2) 0.0160(10) Uani 1 1 d . . .
H77A H 1.0873 0.5424 0.0359 0.019 Uiso 1 1 calc R . .
C39 C 0.5781(5) 0.1363(5) 0.4598(2) 0.0276(12) Uani 1 1 d . . .
H39A H 0.6470 0.0701 0.4755 0.033 Uiso 1 1 calc R . .
C33 C 1.0962(4) 0.1123(4) 0.4817(2) 0.0224(11) Uani 1 1 d . . .
H33A H 1.1500 0.0797 0.5153 0.027 Uiso 1 1 calc R . .
C72 C 1.0941(4) 0.1837(4) 0.0843(2) 0.0195(11) Uani 1 1 d . . .
H72A H 1.0968 0.1105 0.0850 0.023 Uiso 1 1 calc R . .
C41 C 0.3640(5) 0.2478(4) 0.4533(2) 0.0302(13) Uani 1 1 d . . .
H41A H 0.2867 0.2584 0.4648 0.036 Uiso 1 1 calc R . .
C81 C 1.0077(5) 0.9171(4) 0.0738(2) 0.0231(11) Uani 1 1 d . . .
H81A H 0.9945 0.9929 0.0620 0.028 Uiso 1 1 calc R . .
C64 C 1.3562(4) 0.3982(4) 0.2097(2) 0.0238(11) Uani 1 1 d . . .
H64A H 1.4290 0.3449 0.1875 0.029 Uiso 1 1 calc R . .
H64B H 1.3700 0.3779 0.2543 0.029 Uiso 1 1 calc R . .
C76 C 1.0509(4) 0.3580(4) 0.1352(2) 0.0155(10) Uani 1 1 d . . .
C18 C 0.6658(4) 0.0380(4) 0.2931(2) 0.0163(10) Uani 1 1 d . . .
C79 C 1.1226(4) 0.7118(4) 0.0671(2) 0.0197(10) Uani 1 1 d . . .
H79A H 1.1903 0.6466 0.0521 0.024 Uiso 1 1 calc R . .
C42 C 0.3763(5) 0.3279(4) 0.4138(2) 0.0264(12) Uani 1 1 d . . .
H42A H 0.3068 0.3932 0.3978 0.032 Uiso 1 1 calc R . .
C43 C 0.4889(4) 0.3152(4) 0.3966(2) 0.0204(11) Uani 1 1 d . . .
C31 C 0.9013(4) 0.1717(4) 0.4386(2) 0.0200(11) Uani 1 1 d . . .
C85 C 1.0240(5) 0.1042(4) 0.1948(2) 0.0250(11) Uani 1 1 d . . .
H85A H 1.0792 0.0566 0.1634 0.037 Uiso 1 1 calc R . .
H85B H 0.9443 0.1125 0.1883 0.037 Uiso 1 1 calc R . .
H85C H 1.0524 0.0672 0.2358 0.037 Uiso 1 1 calc R . .
C14 C 0.6894(4) 0.3901(4) 0.0733(2) 0.0200(11) Uani 1 1 d . . .
H14A H 0.6902 0.4475 0.0446 0.024 Uiso 1 1 calc R . .
C44 C 0.4990(4) 0.4090(4) 0.3580(2) 0.0235(11) Uani 1 1 d . . .
H44A H 0.4183 0.4693 0.3453 0.028 Uiso 1 1 calc R . .
H44B H 0.5345 0.4450 0.3828 0.028 Uiso 1 1 calc R . .
C58 C 1.2408(4) 0.6118(4) 0.2257(2) 0.0186(10) Uani 1 1 d . . .
C62 C 1.4094(4) 0.5455(4) 0.1567(2) 0.0256(12) Uani 1 1 d . . .
H62A H 1.4733 0.4852 0.1362 0.031 Uiso 1 1 calc R . .
C15 C 0.7341(4) 0.3756(4) 0.1319(2) 0.0163(10) Uani 1 1 d . . .
C12 C 0.6393(4) 0.2379(4) 0.0989(2) 0.0192(10) Uani 1 1 d . . .
H12A H 0.6074 0.1901 0.0872 0.023 Uiso 1 1 calc R . .
C36 C 0.9375(4) 0.2089(4) 0.3837(2) 0.0169(10) Uani 1 1 d . . .
C80 C 1.1063(4) 0.8222(4) 0.0505(2) 0.0230(11) Uani 1 1 d . . .
H80A H 1.1617 0.8328 0.0237 0.028 Uiso 1 1 calc R . .
C37 C 0.7822(4) 0.1835(4) 0.4466(2) 0.0201(11) Uani 1 1 d . . .
H37A H 0.7584 0.1732 0.4875 0.024 Uiso 1 1 calc R . .
C22 C 0.7418(4) -0.1399(4) 0.3552(2) 0.0206(11) Uani 1 1 d . . .
H22A H 0.8069 -0.2066 0.3734 0.025 Uiso 1 1 calc R . .
C61 C 1.3903(5) 0.6590(5) 0.1472(2) 0.0289(12) Uani 1 1 d . . .
H61A H 1.4408 0.6755 0.1196 0.035 Uiso 1 1 calc R . .
C53 C 0.9587(4) 0.6339(4) 0.4590(2) 0.0195(11) Uani 1 1 d . . .
H53A H 0.9479 0.6673 0.4975 0.023 Uiso 1 1 calc R . .
C25 C 0.7741(5) 0.5359(4) 0.1119(2) 0.0247(11) Uani 1 1 d . . .
H25A H 0.8147 0.5058 0.0731 0.037 Uiso 1 1 calc R . .
H25B H 0.8118 0.5759 0.1306 0.037 Uiso 1 1 calc R . .
H25C H 0.6897 0.5900 0.1040 0.037 Uiso 1 1 calc R . .
C38 C 0.5904(4) 0.2176(4) 0.4207(2) 0.0187(10) Uani 1 1 d . . .
C83 C 0.9430(4) 0.7917(4) 0.1302(2) 0.0163(10) Uani 1 1 d . . .
C17 C 0.6652(4) 0.1428(4) 0.2012(2) 0.0188(11) Uani 1 1 d . . .
H17A H 0.6332 0.0994 0.1838 0.023 Uiso 1 1 calc R . .
O1S O 0.6557(5) 0.3660(5) 0.5523(3) 0.0738(15) Uiso 1 1 d . . .
H1S H 0.7062 0.3178 0.5773 0.111 Uiso 1 1 calc R . .
C1S C 0.5456(7) 0.3587(6) 0.5585(3) 0.062(2) Uiso 1 1 d . . .
H1S1 H 0.5221 0.3613 0.6020 0.093 Uiso 1 1 calc R . .
H1S2 H 0.5577 0.2861 0.5428 0.093 Uiso 1 1 calc R . .
H1S3 H 0.4826 0.4237 0.5348 0.093 Uiso 1 1 calc R . .

loop_
_atom_site_aniso_label
_atom_site_aniso_U_11
_atom_site_aniso_U_22
_atom_site_aniso_U_33
_atom_site_aniso_U_23
_atom_site_aniso_U_13
_atom_site_aniso_U_12
Gd1 0.01408(12) 0.01190(12) 0.01659(13) -0.00096(9) 0.00048(9) -0.00608(9)
Zn2 0.0169(3) 0.0144(3) 0.0161(3) -0.0029(2) 0.0008(2) -0.0084(2)
Zn3 0.0167(3) 0.0161(3) 0.0168(3) -0.0003(2) -0.0011(2) -0.0091(2)
O33 0.0181(17) 0.0191(16) 0.0212(17) -0.0008(13) 0.0000(14) -0.0083(15)
O11 0.0186(17) 0.0158(16) 0.0160(16) 0.0004(13) -0.0040(13) -0.0079(14)
O73 0.0222(17) 0.0154(16) 0.0169(16) -0.0012(13) 0.0022(14) -0.0059(14)
O52 0.0222(17) 0.0135(15) 0.0193(17) -0.0038(13) 0.0037(14) -0.0091(14)
O31 0.0156(16) 0.0202(16) 0.0160(16) -0.0008(13) -0.0009(13) -0.0098(14)
O94 0.0136(17) 0.0161(16) 0.0288(18) -0.0031(14) 0.0018(14) -0.0068(14)
O51 0.0201(17) 0.0147(15) 0.0162(16) -0.0038(13) 0.0009(13) -0.0071(14)
O13 0.0178(17) 0.0185(17) 0.0308(19) -0.0034(14) -0.0054(15) -0.0085(15)
O12 0.0216(17) 0.0198(16) 0.0174(16) 0.0027(13) -0.0024(13) -0.0140(15)
O32 0.0158(16) 0.0209(17) 0.0219(17) 0.0010(13) 0.0001(13) -0.0115(14)
O113 0.028(2) 0.0233(18) 0.029(2) 0.0041(15) -0.0018(16) -0.0125(16)
O53 0.0162(16) 0.0160(16) 0.0238(17) -0.0067(13) -0.0006(14) -0.0071(14)
O71 0.0155(16) 0.0162(15) 0.0185(16) -0.0062(13) 0.0035(13) -0.0094(14)
O92 0.051(3) 0.055(3) 0.108(4) -0.011(3) -0.007(3) -0.002(3)
O112 0.0230(19) 0.0212(19) 0.036(2) 0.0021(15) 0.0030(16) -0.0058(16)
O72 0.0239(18) 0.0127(15) 0.0175(16) -0.0016(12) 0.0029(14) -0.0107(14)
O111 0.041(2) 0.045(2) 0.026(2) -0.0131(18) 0.0057(18) -0.017(2)
O93 0.0179(17) 0.0139(16) 0.0306(19) -0.0002(14) 0.0011(14) -0.0091(14)
N51 0.0124(19) 0.0129(18) 0.018(2) -0.0026(15) -0.0015(16) -0.0050(16)
N71 0.0129(19) 0.0134(18) 0.017(2) -0.0024(15) 0.0001(15) -0.0047(16)
N111 0.019(2) 0.025(2) 0.028(2) -0.0047(19) -0.0024(18) -0.0080(19)
N11 0.016(2) 0.0152(19) 0.019(2) 0.0000(16) -0.0006(16) -0.0074(17)
N31 0.017(2) 0.0168(19) 0.017(2) -0.0001(16) 0.0001(16) -0.0079(17)
N91 0.032(3) 0.039(3) 0.039(3) -0.012(2) 0.000(2) -0.011(2)
C51 0.019(2) 0.015(2) 0.017(2) -0.0004(18) -0.0010(19) -0.005(2)
C54 0.020(2) 0.016(2) 0.015(2) 0.0018(18) 0.0026(19) -0.006(2)
C35 0.023(2) 0.010(2) 0.017(2) -0.0036(18) 0.0013(19) -0.007(2)
C65 0.024(3) 0.026(3) 0.027(3) -0.008(2) 0.010(2) -0.016(2)
C11 0.012(2) 0.018(2) 0.019(2) -0.0048(19) 0.0018(18) -0.0070(19)
C45 0.017(3) 0.037(3) 0.040(3) 0.007(3) 0.001(2) -0.011(2)
C73 0.027(3) 0.022(2) 0.020(2) -0.008(2) 0.001(2) -0.014(2)
C24 0.019(3) 0.015(2) 0.031(3) -0.005(2) -0.003(2) -0.007(2)
C20 0.019(3) 0.019(2) 0.035(3) -0.003(2) 0.003(2) -0.011(2)
C55 0.019(2) 0.007(2) 0.023(2) -0.0001(18) -0.001(2) -0.0045(19)
C75 0.013(2) 0.016(2) 0.018(2) -0.0001(18) -0.0034(18) -0.0058(19)
C19 0.023(3) 0.019(2) 0.029(3) -0.001(2) -0.005(2) -0.010(2)
C13 0.016(2) 0.026(3) 0.017(2) -0.008(2) 0.0024(19) -0.007(2)
C71 0.012(2) 0.014(2) 0.022(2) -0.0030(18) 0.0017(19) -0.0077(19)
C63 0.016(2) 0.023(2) 0.024(3) -0.008(2) -0.002(2) -0.009(2)
C21 0.034(3) 0.023(3) 0.022(3) -0.001(2) 0.002(2) -0.017(2)
C60 0.029(3) 0.026(3) 0.034(3) -0.003(2) -0.002(2) -0.018(2)
C56 0.015(2) 0.008(2) 0.015(2) -0.0027(17) -0.0019(18) -0.0012(18)
C52 0.019(2) 0.012(2) 0.022(3) 0.0001(19) -0.006(2) -0.004(2)
C74 0.016(2) 0.026(3) 0.014(2) -0.0019(19) 0.0012(19) -0.008(2)
C78 0.021(2) 0.014(2) 0.015(2) -0.0002(18) -0.0029(19) -0.010(2)
C23 0.018(2) 0.016(2) 0.021(2) -0.0053(19) -0.001(2) -0.005(2)
C32 0.033(3) 0.013(2) 0.018(2) -0.0017(18) 0.001(2) -0.013(2)
C57 0.018(2) 0.015(2) 0.017(2) -0.0025(18) -0.0046(19) -0.008(2)
C16 0.017(2) 0.018(2) 0.015(2) -0.0043(19) 0.0019(19) -0.007(2)
C84 0.020(2) 0.013(2) 0.023(3) -0.0006(19) -0.001(2) -0.005(2)
C59 0.021(3) 0.021(2) 0.025(3) -0.005(2) -0.001(2) -0.012(2)
C82 0.021(3) 0.015(2) 0.021(2) -0.0053(19) 0.001(2) -0.007(2)
C34 0.021(3) 0.017(2) 0.028(3) -0.001(2) -0.008(2) -0.011(2)
C40 0.037(3) 0.034(3) 0.033(3) -0.010(2) 0.015(3) -0.026(3)
C77 0.009(2) 0.023(2) 0.013(2) -0.0006(19) -0.0005(18) -0.006(2)
C39 0.028(3) 0.029(3) 0.028(3) -0.001(2) 0.005(2) -0.016(2)
C33 0.027(3) 0.017(2) 0.023(3) 0.001(2) -0.010(2) -0.010(2)
C72 0.018(2) 0.015(2) 0.024(3) -0.0077(19) 0.001(2) -0.007(2)
C41 0.027(3) 0.033(3) 0.040(3) -0.022(3) 0.018(2) -0.020(3)
C81 0.033(3) 0.016(2) 0.023(3) -0.003(2) -0.001(2) -0.014(2)
C64 0.015(2) 0.025(3) 0.028(3) -0.005(2) -0.002(2) -0.006(2)
C76 0.013(2) 0.016(2) 0.015(2) -0.0012(18) -0.0039(18) -0.0051(19)
C18 0.022(2) 0.015(2) 0.013(2) -0.0008(18) 0.0020(19) -0.011(2)
C79 0.018(2) 0.018(2) 0.022(3) -0.0026(19) 0.002(2) -0.008(2)
C42 0.020(3) 0.026(3) 0.034(3) -0.011(2) 0.004(2) -0.010(2)
C43 0.021(3) 0.023(2) 0.017(2) -0.011(2) 0.002(2) -0.010(2)
C31 0.025(3) 0.016(2) 0.019(2) -0.0016(19) -0.004(2) -0.009(2)
C85 0.029(3) 0.014(2) 0.036(3) -0.003(2) 0.008(2) -0.014(2)
C14 0.018(2) 0.021(2) 0.019(2) -0.0008(19) 0.004(2) -0.008(2)
C44 0.019(3) 0.018(2) 0.031(3) -0.006(2) 0.004(2) -0.006(2)
C58 0.014(2) 0.025(2) 0.020(2) -0.005(2) 0.0003(19) -0.011(2)
C62 0.018(3) 0.034(3) 0.028(3) -0.013(2) 0.007(2) -0.014(2)
C15 0.009(2) 0.019(2) 0.020(2) -0.0039(19) 0.0028(18) -0.0067(19)
C12 0.017(2) 0.017(2) 0.022(2) -0.0071(19) 0.002(2) -0.006(2)
C36 0.021(2) 0.013(2) 0.015(2) -0.0041(18) -0.0023(19) -0.006(2)
C80 0.026(3) 0.027(3) 0.020(3) 0.001(2) 0.002(2) -0.017(2)
C37 0.026(3) 0.014(2) 0.016(2) -0.0044(18) 0.003(2) -0.006(2)
C22 0.027(3) 0.015(2) 0.020(2) 0.0050(19) -0.007(2) -0.011(2)
C61 0.025(3) 0.046(3) 0.025(3) -0.002(2) 0.000(2) -0.025(3)
C53 0.025(3) 0.014(2) 0.015(2) -0.0020(18) -0.003(2) -0.006(2)
C25 0.031(3) 0.022(3) 0.024(3) 0.006(2) -0.001(2) -0.016(2)
C38 0.015(2) 0.024(2) 0.022(2) -0.006(2) 0.0040(19) -0.013(2)
C83 0.018(2) 0.016(2) 0.016(2) -0.0017(18) -0.0032(19) -0.008(2)
C17 0.010(2) 0.014(2) 0.028(3) -0.008(2) 0.0005(19) -0.0017(19)

loop_
_atom_type_symbol
_atom_type_description
_atom_type_scat_dispersion_real
_atom_type_scat_dispersion_imag
_atom_type_scat_source
C C 0.0033 0.0016 'International Tables Vol C Tables 4.2.6.8 and 6.1.1.4'
H H 0.0000 0.0000 'International Tables Vol C Tables 4.2.6.8 and 6.1.1.4'
Gd Gd -0.1653 3.9035 'International Tables Vol C Tables 4.2.6.8 and 6.1.1.4'
N N 0.0061 0.0033 'International Tables Vol C Tables 4.2.6.8 and 6.1.1.4'
O O 0.0106 0.0060 'International Tables Vol C Tables 4.2.6.8 and 6.1.1.4'
Zn Zn 0.2839 1.4301 'International Tables Vol C Tables 4.2.6.8 and 6.1.1.4'

loop_
_geom_angle_atom_site_label_1
_geom_angle_atom_site_label_2
_geom_angle_atom_site_label_3
_geom_angle
O71 Gd1 O31 145.10(10)
O71 Gd1 O11 116.80(10)
O31 Gd1 O11 62.52(10)
O71 Gd1 O94 84.44(10)
O31 Gd1 O94 129.56(10)
O11 Gd1 O94 112.27(10)
O71 Gd1 O93 131.64(11)
O31 Gd1 O93 82.55(11)
O11 Gd1 O93 70.18(10)
O94 Gd1 O93 52.66(11)
O71 Gd1 O51 62.43(10)
O31 Gd1 O51 116.19(10)
O11 Gd1 O51 176.92(9)
O94 Gd1 O51 70.76(10)
O93 Gd1 O51 112.67(10)
O71 Gd1 O12 70.21(10)
O31 Gd1 O12 123.26(10)
O11 Gd1 O12 60.94(10)
O94 Gd1 O12 70.86(10)
O93 Gd1 O12 74.76(10)
O51 Gd1 O12 120.52(10)
O71 Gd1 O32 88.95(10)
O31 Gd1 O32 61.13(10)
O11 Gd1 O32 107.54(10)
O94 Gd1 O32 138.18(10)
O93 Gd1 O32 136.98(10)
O51 Gd1 O32 69.63(10)
O12 Gd1 O32 143.73(9)
O71 Gd1 O52 122.85(10)
O31 Gd1 O52 69.63(10)
O11 Gd1 O52 120.34(10)
O94 Gd1 O52 73.72(10)
O93 Gd1 O52 70.29(10)
O51 Gd1 O52 60.58(10)
O12 Gd1 O52 140.60(9)
O32 Gd1 O52 75.63(9)
O71 Gd1 O72 61.30(10)
O31 Gd1 O72 90.30(10)
O11 Gd1 O72 67.70(10)
O94 Gd1 O72 136.76(10)
O93 Gd1 O72 135.56(10)
O51 Gd1 O72 109.82(10)
O12 Gd1 O72 73.01(9)
O32 Gd1 O72 70.94(9)
O52 Gd1 O72 146.31(10)
O71 Gd1 N91 108.26(13)
O31 Gd1 N91 106.64(13)
O11 Gd1 N91 90.97(12)
O94 Gd1 N91 26.35(12)
O93 Gd1 N91 26.32(12)
O51 Gd1 N91 92.10(12)
O12 Gd1 N91 70.26(11)
O32 Gd1 N91 145.95(11)
O52 Gd1 N91 70.35(11)
O72 Gd1 N91 143.08(11)
O71 Zn2 N51 158.62(14)
O71 Zn2 O51 75.98(12)
N51 Zn2 O51 90.59(14)
O71 Zn2 N71 87.33(14)
N51 Zn2 N71 110.77(15)
O51 Zn2 N71 153.10(14)
O71 Zn2 O53 86.71(12)
N51 Zn2 O53 82.56(13)
O51 Zn2 O53 110.79(12)
N71 Zn2 O53 88.75(13)
O71 Zn2 O73 106.41(12)
N51 Zn2 O73 87.96(13)
O51 Zn2 O73 82.87(12)
N71 Zn2 O73 81.82(12)
O53 Zn2 O73 163.34(12)
O31 Zn3 N11 154.62(14)
O31 Zn3 O11 75.34(12)
N11 Zn3 O11 90.24(14)
O31 Zn3 N31 86.44(14)
N11 Zn3 N31 113.83(15)
O11 Zn3 N31 151.86(13)
O31 Zn3 O33 107.00(12)
N11 Zn3 O33 90.99(13)
O11 Zn3 O33 81.51(12)
N31 Zn3 O33 83.61(13)
O31 Zn3 O13 86.29(12)
N11 Zn3 O13 80.15(13)
O11 Zn3 O13 112.82(12)
N31 Zn3 O13 86.68(13)
O33 Zn3 O13 162.95(12)
C44 O33 Zn3 121.3(3)
C44 O33 H33 119.4
Zn3 O33 H33 119.4
C16 O11 Zn3 125.7(3)
C16 O11 Gd1 126.9(3)
Zn3 O11 Gd1 106.71(12)
C84 O73 Zn2 122.1(2)
C84 O73 H73 118.9
Zn2 O73 H73 118.9
C55 O52 C65 115.1(3)
C55 O52 Gd1 120.9(3)
C65 O52 Gd1 123.1(3)
C36 O31 Zn3 121.7(3)
C36 O31 Gd1 125.1(3)
Zn3 O31 Gd1 112.72(13)
N91 O94 Gd1 94.9(3)
C56 O51 Zn2 123.2(3)
C56 O51 Gd1 126.6(3)
Zn2 O51 Gd1 105.80(12)
C24 O13 Zn3 121.2(3)
C24 O13 H13 119.4
Zn3 O13 H13 119.4
C15 O12 C25 115.4(3)
C15 O12 Gd1 120.2(3)
C25 O12 Gd1 124.4(3)
C35 O32 C45 118.0(4)
C35 O32 Gd1 115.3(3)
C45 O32 Gd1 125.6(3)
C64 O53 Zn2 117.9(2)
C64 O53 H53 121.0
Zn2 O53 H53 121.0
C76 O71 Zn2 120.9(3)
C76 O71 Gd1 126.5(3)
Zn2 O71 Gd1 112.43(12)
C71 O72 C85 116.8(3)
C71 O72 Gd1 115.1(2)
C85 O72 Gd1 125.5(3)
O103 N101 O101 120.6(5)
O103 N101 O102 118.5(5)
O101 N101 O102 120.9(5)
O10A N10A O10B 119.4(11)
O10A N10A O10C 119.7(11)
O10B N10A O10C 119.4(11)
N91 O93 Gd1 93.8(3)
C57 N51 C58 119.8(4)
C57 N51 Zn2 124.3(3)
C58 N51 Zn2 115.1(3)
C77 N71 C78 117.6(4)
C77 N71 Zn2 121.7(3)
C78 N71 Zn2 119.6(3)
O111 N111 O112 120.9(4)
O111 N111 O113 119.9(4)
O112 N111 O113 119.3(4)
C17 N11 C18 119.1(4)
C17 N11 Zn3 125.4(3)
C18 N11 Zn3 115.5(3)
C37 N31 C38 118.9(4)
C37 N31 Zn3 122.5(3)
C38 N31 Zn3 118.1(3)
O93 N91 O94 118.7(4)
O93 N91 O92 120.7(5)
O94 N91 O92 120.6(5)
O93 N91 Gd1 59.9(2)
O94 N91 Gd1 58.8(2)
O92 N91 Gd1 177.6(3)
C52 C51 C56 119.2(4)
C52 C51 C57 115.8(4)
C56 C51 C57 125.0(4)
C55 C54 C53 120.0(4)
C55 C54 H54A 120.0
C53 C54 H54A 120.0
O32 C35 C34 126.1(4)
O32 C35 C36 113.3(4)
C34 C35 C36 120.7(4)
O52 C65 H65A 109.5
O52 C65 H65B 109.5
H65A C65 H65B 109.5
O52 C65 H65C 109.5
H65A C65 H65C 109.5
H65B C65 H65C 109.5
C16 C11 C12 119.3(4)
C16 C11 C17 124.7(4)
C12 C11 C17 116.0(4)
O32 C45 H45A 109.5
O32 C45 H45B 109.5
H45A C45 H45B 109.5
O32 C45 H45C 109.5
H45A C45 H45C 109.5
H45B C45 H45C 109.5
C74 C73 C72 119.7(4)
C74 C73 H73A 120.2
C72 C73 H73A 120.2
O13 C24 C23 110.2(4)
O13 C24 H24A 109.6
C23 C24 H24A 109.6
O13 C24 H24B 109.6
C23 C24 H24B 109.6
H24A C24 H24B 108.1
C19 C20 C21 119.5(5)
C19 C20 H20A 120.3
C21 C20 H20A 120.3
C54 C55 O52 124.4(4)
C54 C55 C56 121.6(4)
O52 C55 C56 114.1(4)
C76 C75 C74 118.4(4)
C76 C75 C77 124.0(4)
C74 C75 C77 117.5(4)
C20 C19 C18 120.7(5)
C20 C19 H19A 119.6
C18 C19 H19A 119.6
C12 C13 C14 120.3(4)
C12 C13 H13A 119.8
C14 C13 H13A 119.8
O72 C71 C72 125.4(4)
O72 C71 C76 113.8(4)
C72 C71 C76 120.8(4)
C62 C63 C58 119.2(5)
C62 C63 C64 121.4(4)
C58 C63 C64 119.4(4)
C22 C21 C20 119.9(5)
C22 C21 H21A 120.1
C20 C21 H21A 120.1
C59 C60 C61 119.6(5)
C59 C60 H60A 120.2
C61 C60 H60A 120.2
O51 C56 C55 117.4(4)
O51 C56 C51 124.8(4)
C55 C56 C51 117.8(4)
C53 C52 C51 122.0(5)
C53 C52 H52A 119.0
C51 C52 H52A 119.0
C73 C74 C75 122.0(5)
C73 C74 H74A 119.0
C75 C74 H74A 119.0
C79 C78 C83 120.8(4)
C79 C78 N71 121.3(4)
C83 C78 N71 117.9(4)
C22 C23 C18 117.9(4)
C22 C23 C24 120.9(4)
C18 C23 C24 121.1(4)
C33 C32 C31 120.9(5)
C33 C32 H32A 119.6
C31 C32 H32A 119.6
N51 C57 C51 126.7(4)
N51 C57 H57A 116.6
C51 C57 H57A 116.6
O11 C16 C15 118.1(4)
O11 C16 C11 124.4(4)
C15 C16 C11 117.5(4)
O73 C84 C83 111.8(4)
O73 C84 H84A 109.3
C83 C84 H84A 109.3
O73 C84 H84B 109.3
C83 C84 H84B 109.3
H84A C84 H84B 107.9
C58 C59 C60 119.8(4)
C58 C59 H59A 120.1
C60 C59 H59A 120.1
C81 C82 C83 121.6(4)
C81 C82 H82A 119.2
C83 C82 H82A 119.2
C35 C34 C33 119.3(5)
C35 C34 H34A 120.3
C33 C34 H34A 120.3
C41 C40 C39 120.3(5)
C41 C40 H40A 119.8
C39 C40 H40A 119.8
N71 C77 C75 125.1(4)
N71 C77 H77A 117.5
C75 C77 H77A 117.5
C38 C39 C40 119.9(5)
C38 C39 H39A 120.1
C40 C39 H39A 120.1
C32 C33 C34 120.6(4)
C32 C33 H33A 119.7
C34 C33 H33A 119.7
C71 C72 C73 119.5(4)
C71 C72 H72A 120.3
C73 C72 H72A 120.3
C42 C41 C40 119.8(5)
C42 C41 H41A 120.1
C40 C41 H41A 120.1
C82 C81 C80 120.2(4)
C82 C81 H81A 119.9
C80 C81 H81A 119.9
O53 C64 C63 112.5(4)
O53 C64 H64A 109.1
C63 C64 H64A 109.1
O53 C64 H64B 109.1
C63 C64 H64B 109.1
H64A C64 H64B 107.8
O71 C76 C75 124.5(4)
O71 C76 C71 115.8(4)
C75 C76 C71 119.7(4)
C19 C18 C23 120.7(4)
C19 C18 N11 121.6(4)
C23 C18 N11 117.6(4)
C78 C79 C80 120.5(4)
C78 C79 H79A 119.8
C80 C79 H79A 119.8
C41 C42 C43 121.4(5)
C41 C42 H42A 119.3
C43 C42 H42A 119.3
C42 C43 C38 118.2(5)
C42 C43 C44 120.0(4)
C38 C43 C44 121.6(4)
C36 C31 C32 118.5(5)
C36 C31 C37 121.9(4)
C32 C31 C37 119.5(4)
O72 C85 H85A 109.5
O72 C85 H85B 109.5
H85A C85 H85B 109.5
O72 C85 H85C 109.5
H85A C85 H85C 109.5
H85B C85 H85C 109.5
C15 C14 C13 118.7(5)
C15 C14 H14A 120.6
C13 C14 H14A 120.6
O33 C44 C43 111.5(4)
O33 C44 H44A 109.3
C43 C44 H44A 109.3
O33 C44 H44B 109.3
C43 C44 H44B 109.3
H44A C44 H44B 108.0
C59 C58 C63 120.9(5)
C59 C58 N51 122.0(4)
C63 C58 N51 116.9(4)
C63 C62 C61 119.9(4)
C63 C62 H62A 120.1
C61 C62 H62A 120.1
C14 C15 O12 124.0(4)
C14 C15 C16 122.9(4)
O12 C15 C16 113.1(4)
C13 C12 C11 121.2(4)
C13 C12 H12A 119.4
C11 C12 H12A 119.4
O31 C36 C31 124.1(4)
O31 C36 C35 116.0(4)
C31 C36 C35 119.9(4)
C79 C80 C81 119.1(5)
C79 C80 H80A 120.4
C81 C80 H80A 120.4
N31 C37 C31 126.7(4)
N31 C37 H37A 116.6
C31 C37 H37A 116.6
C21 C22 C23 121.3(5)
C21 C22 H22A 119.4
C23 C22 H22A 119.4
C60 C61 C62 120.5(5)
C60 C61 H61A 119.7
C62 C61 H61A 119.7
C52 C53 C54 119.4(4)
C52 C53 H53A 120.3
C54 C53 H53A 120.3
O12 C25 H25A 109.5
O12 C25 H25B 109.5
H25A C25 H25B 109.5
O12 C25 H25C 109.5
H25A C25 H25C 109.5
H25B C25 H25C 109.5
C39 C38 C43 120.4(5)
C39 C38 N31 121.7(4)
C43 C38 N31 117.8(4)
C82 C83 C78 117.8(4)
C82 C83 C84 120.6(4)
C78 C83 C84 121.5(4)
N11 C17 C11 127.1(4)
N11 C17 H17A 116.4
C11 C17 H17A 116.4
C1S O1S H1S 109.5
O1S C1S H1S1 109.5
O1S C1S H1S2 109.5
H1S1 C1S H1S2 109.5
O1S C1S H1S3 109.5
H1S1 C1S H1S3 109.5
H1S2 C1S H1S3 109.5

loop_
_geom_bond_atom_site_label_1
_geom_bond_atom_site_label_2
_geom_bond_distance
Gd1 O71 2.343(3)
Gd1 O31 2.349(3)
Gd1 O11 2.459(3)
Gd1 O94 2.461(3)
Gd1 O93 2.486(3)
Gd1 O51 2.498(3)
Gd1 O12 2.617(3)
Gd1 O32 2.620(3)
Gd1 O52 2.643(3)
Gd1 O72 2.648(3)
Gd1 N91 2.867(5)
Zn2 O71 2.029(3)
Zn2 N51 2.048(4)
Zn2 O51 2.052(3)
Zn2 N71 2.079(4)
Zn2 O53 2.280(3)
Zn2 O73 2.284(3)
Zn3 O31 2.017(3)
Zn3 N11 2.035(4)
Zn3 O11 2.068(3)
Zn3 N31 2.092(4)
Zn3 O33 2.222(3)
Zn3 O13 2.334(3)
O33 C44 1.439(5)
O33 H33 0.9500
O11 C16 1.315(5)
O73 C84 1.428(5)
O73 H73 0.9500
O52 C55 1.383(6)
O52 C65 1.448(5)
O31 C36 1.331(5)
O94 N91 1.277(6)
O51 C56 1.332(5)
O13 C24 1.441(5)
O13 H13 0.9500
O12 C15 1.399(5)
O12 C25 1.450(5)
O32 C35 1.376(5)
O32 C45 1.441(6)
O113 N111 1.273(5)
O53 C64 1.440(6)
O53 H53 0.9500
O71 C76 1.339(5)
O92 N91 1.515(6)
O112 N111 1.244(5)
O72 C71 1.379(5)
O72 C85 1.444(5)
N101 O103 1.251(6)
N101 O101 1.255(6)
N101 O102 1.269(6)
N10A O10A 1.254(9)
N10A O10B 1.259(9)
N10A O10C 1.263(9)
O111 N111 1.242(5)
O93 N91 1.274(6)
N51 C57 1.285(5)
N51 C58 1.432(6)
N71 C77 1.305(5)
N71 C78 1.437(6)
N11 C17 1.295(6)
N11 C18 1.427(6)
N31 C37 1.288(6)
N31 C38 1.432(6)
C51 C52 1.413(6)
C51 C56 1.418(7)
C51 C57 1.440(7)
C54 C55 1.383(6)
C54 C53 1.405(7)
C54 H54A 0.9500
C35 C34 1.382(6)
C35 C36 1.409(7)
C65 H65A 0.9800
C65 H65B 0.9800
C65 H65C 0.9800
C11 C16 1.414(6)
C11 C12 1.420(6)
C11 C17 1.448(7)
C45 H45A 0.9800
C45 H45B 0.9800
C45 H45C 0.9800
C73 C74 1.368(7)
C73 C72 1.403(7)
C73 H73A 0.9500
C24 C23 1.502(7)
C24 H24A 0.9900
C24 H24B 0.9900
C20 C19 1.378(7)
C20 C21 1.400(7)
C20 H20A 0.9500
C55 C56 1.417(6)
C75 C76 1.386(6)
C75 C74 1.417(6)
C75 C77 1.456(6)
C19 C18 1.384(7)
C19 H19A 0.9500
C13 C12 1.368(7)
C13 C14 1.403(7)
C13 H13A 0.9500
C71 C72 1.385(6)
C71 C76 1.418(6)
C63 C62 1.381(7)
C63 C58 1.404(6)
C63 C64 1.526(7)
C21 C22 1.387(7)
C21 H21A 0.9500
C60 C59 1.389(7)
C60 C61 1.391(7)
C60 H60A 0.9500
C52 C53 1.365(7)
C52 H52A 0.9500
C74 H74A 0.9500
C78 C79 1.380(7)
C78 C83 1.412(6)
C23 C22 1.393(7)
C23 C18 1.410(6)
C32 C33 1.377(7)
C32 C31 1.410(6)
C32 H32A 0.9500
C57 H57A 0.9500
C16 C15 1.406(7)
C84 C83 1.512(7)
C84 H84A 0.9900
C84 H84B 0.9900
C59 C58 1.381(7)
C59 H59A 0.9500
C82 C81 1.377(7)
C82 C83 1.393(6)
C82 H82A 0.9500
C34 C33 1.402(7)
C34 H34A 0.9500
C40 C41 1.381(8)
C40 C39 1.395(7)
C40 H40A 0.9500
C77 H77A 0.9500
C39 C38 1.386(7)
C39 H39A 0.9500
C33 H33A 0.9500
C72 H72A 0.9500
C41 C42 1.378(8)
C41 H41A 0.9500
C81 C80 1.396(7)
C81 H81A 0.9500
C64 H64A 0.9900
C64 H64B 0.9900
C79 C80 1.394(7)
C79 H79A 0.9500
C42 C43 1.399(7)
C42 H42A 0.9500
C43 C38 1.407(7)
C43 C44 1.501(7)
C31 C36 1.405(7)
C31 C37 1.451(7)
C85 H85A 0.9800
C85 H85B 0.9800
C85 H85C 0.9800
C14 C15 1.382(6)
C14 H14A 0.9500
C44 H44A 0.9900
C44 H44B 0.9900
C62 C61 1.399(7)
C62 H62A 0.9500
C12 H12A 0.9500
C80 H80A 0.9500
C37 H37A 0.9500
C22 H22A 0.9500
C61 H61A 0.9500
C53 H53A 0.9500
C25 H25A 0.9800
C25 H25B 0.9800
C25 H25C 0.9800
C17 H17A 0.9500
O1S C1S 1.449(9)
O1S H1S 0.8400
C1S H1S1 0.9800
C1S H1S2 0.9800
C1S H1S3 0.9800

loop_
_geom_torsion_atom_site_label_1
_geom_torsion_atom_site_label_2
_geom_torsion_atom_site_label_3
_geom_torsion_atom_site_label_4
_geom_torsion
O31 Zn3 O33 C44 -82.8(3)
N11 Zn3 O33 C44 115.4(3)
O11 Zn3 O33 C44 -154.5(3)
N31 Zn3 O33 C44 1.5(3)
O13 Zn3 O33 C44 57.2(5)
O31 Zn3 O11 C16 176.6(3)
N11 Zn3 O11 C16 17.7(3)
N31 Zn3 O11 C16 -132.1(4)
O33 Zn3 O11 C16 -73.2(3)
O13 Zn3 O11 C16 97.1(3)
O31 Zn3 O11 Gd1 -12.76(11)
N11 Zn3 O11 Gd1 -171.64(14)
N31 Zn3 O11 Gd1 38.6(3)
O33 Zn3 O11 Gd1 97.39(13)
O13 Zn3 O11 Gd1 -92.24(13)
O71 Gd1 O11 C16 -37.0(3)
O31 Gd1 O11 C16 -177.6(4)
O94 Gd1 O11 C16 58.2(3)
O93 Gd1 O11 C16 90.6(3)
O51 Gd1 O11 C16 -111.7(18)
O12 Gd1 O11 C16 7.4(3)
O32 Gd1 O11 C16 -134.9(3)
O52 Gd1 O11 C16 141.8(3)
O72 Gd1 O11 C16 -74.9(3)
N91 Gd1 O11 C16 74.1(3)
O71 Gd1 O11 Zn3 152.56(11)
O31 Gd1 O11 Zn3 11.94(11)
O94 Gd1 O11 Zn3 -112.30(13)
O93 Gd1 O11 Zn3 -79.90(13)
O51 Gd1 O11 Zn3 77.9(18)
O12 Gd1 O11 Zn3 -163.04(16)
O32 Gd1 O11 Zn3 54.62(14)
O52 Gd1 O11 Zn3 -28.69(16)
O72 Gd1 O11 Zn3 114.63(14)
N91 Gd1 O11 Zn3 -96.36(15)
O71 Zn2 O73 C84 -83.9(3)
N51 Zn2 O73 C84 112.2(3)
O51 Zn2 O73 C84 -156.9(3)
N71 Zn2 O73 C84 0.9(3)
O53 Zn2 O73 C84 57.0(6)
O71 Gd1 O52 C55 0.1(3)
O31 Gd1 O52 C55 143.4(3)
O11 Gd1 O52 C55 -178.6(3)
O94 Gd1 O52 C55 -71.9(3)
O93 Gd1 O52 C55 -127.4(3)
O51 Gd1 O52 C55 4.8(3)
O12 Gd1 O52 C55 -98.6(3)
O32 Gd1 O52 C55 79.3(3)
O72 Gd1 O52 C55 86.5(3)
N91 Gd1 O52 C55 -99.4(3)
O71 Gd1 O52 C65 169.0(3)
O31 Gd1 O52 C65 -47.7(3)
O11 Gd1 O52 C65 -9.7(3)
O94 Gd1 O52 C65 97.0(3)
O93 Gd1 O52 C65 41.5(3)
O51 Gd1 O52 C65 173.7(3)
O12 Gd1 O52 C65 70.3(3)
O32 Gd1 O52 C65 -111.8(3)
O72 Gd1 O52 C65 -104.6(3)
N91 Gd1 O52 C65 69.5(3)
N11 Zn3 O31 C36 -101.2(4)
O11 Zn3 O31 C36 -158.4(3)
N31 Zn3 O31 C36 43.2(3)
O33 Zn3 O31 C36 125.4(3)
O13 Zn3 O31 C36 -43.7(3)
N11 Zn3 O31 Gd1 71.1(3)
O11 Zn3 O31 Gd1 13.90(12)
N31 Zn3 O31 Gd1 -144.46(15)
O33 Zn3 O31 Gd1 -62.25(15)
O13 Zn3 O31 Gd1 128.64(14)
O71 Gd1 O31 C36 61.1(4)
O11 Gd1 O31 C36 159.3(3)
O94 Gd1 O31 C36 -103.6(3)
O93 Gd1 O31 C36 -129.2(3)
O51 Gd1 O31 C36 -17.6(3)
O12 Gd1 O31 C36 164.5(3)
O32 Gd1 O31 C36 26.9(3)
O52 Gd1 O31 C36 -57.5(3)
O72 Gd1 O31 C36 94.8(3)
N91 Gd1 O31 C36 -118.5(3)
O71 Gd1 O31 Zn3 -110.92(18)
O11 Gd1 O31 Zn3 -12.72(11)
O94 Gd1 O31 Zn3 84.43(17)
O93 Gd1 O31 Zn3 58.77(14)
O51 Gd1 O31 Zn3 170.41(11)
O12 Gd1 O31 Zn3 -7.48(18)
O32 Gd1 O31 Zn3 -145.15(17)
O52 Gd1 O31 Zn3 130.45(16)
O72 Gd1 O31 Zn3 -77.23(14)
N91 Gd1 O31 Zn3 69.49(16)
O71 Gd1 O94 N91 154.9(3)
O31 Gd1 O94 N91 -33.8(3)
O11 Gd1 O94 N91 38.2(3)
O93 Gd1 O94 N91 -1.1(2)
O51 Gd1 O94 N91 -142.4(3)
O12 Gd1 O94 N91 84.0(3)
O32 Gd1 O94 N91 -122.9(3)
O52 Gd1 O94 N91 -78.5(3)
O72 Gd1 O94 N91 118.8(3)
O71 Zn2 O51 C56 -172.0(3)
N51 Zn2 O51 C56 24.9(3)
N71 Zn2 O51 C56 -118.7(4)
O53 Zn2 O51 C56 107.1(3)
O73 Zn2 O51 C56 -63.0(3)
O71 Zn2 O51 Gd1 -14.06(11)
N51 Zn2 O51 Gd1 -177.24(13)
N71 Zn2 O51 Gd1 39.2(3)
O53 Zn2 O51 Gd1 -94.97(13)
O73 Zn2 O51 Gd1 94.89(13)
O71 Gd1 O51 C56 170.2(3)
O31 Gd1 O51 C56 -49.0(3)
O11 Gd1 O51 C56 -113.6(17)
O94 Gd1 O51 C56 76.4(3)
O93 Gd1 O51 C56 43.8(3)
O12 Gd1 O51 C56 128.9(3)
O32 Gd1 O51 C56 -89.9(3)
O52 Gd1 O51 C56 -5.3(3)
O72 Gd1 O51 C56 -149.6(3)
N91 Gd1 O51 C56 60.7(3)
O71 Gd1 O51 Zn2 13.31(11)
O31 Gd1 O51 Zn2 154.05(11)
O11 Gd1 O51 Zn2 89.5(18)
O94 Gd1 O51 Zn2 -80.49(13)
O93 Gd1 O51 Zn2 -113.15(13)
O12 Gd1 O51 Zn2 -28.00(16)
O32 Gd1 O51 Zn2 113.21(14)
O52 Gd1 O51 Zn2 -162.22(16)
O72 Gd1 O51 Zn2 53.48(14)
N91 Gd1 O51 Zn2 -96.23(15)
O31 Zn3 O13 C24 -167.0(3)
N11 Zn3 O13 C24 -8.5(3)
O11 Zn3 O13 C24 -94.6(3)
N31 Zn3 O13 C24 106.4(3)
O33 Zn3 O13 C24 51.0(6)
O71 Gd1 O12 C15 130.7(3)
O31 Gd1 O12 C15 -13.1(3)
O11 Gd1 O12 C15 -7.8(3)
O94 Gd1 O12 C15 -138.4(3)
O93 Gd1 O12 C15 -83.2(3)
O51 Gd1 O12 C15 169.1(3)
O32 Gd1 O12 C15 72.2(3)
O52 Gd1 O12 C15 -111.3(3)
O72 Gd1 O12 C15 65.7(3)
N91 Gd1 O12 C15 -110.5(3)
O71 Gd1 O12 C25 -48.0(3)
O31 Gd1 O12 C25 168.2(3)
O11 Gd1 O12 C25 173.6(3)
O94 Gd1 O12 C25 42.9(3)
O93 Gd1 O12 C25 98.1(3)
O51 Gd1 O12 C25 -9.6(3)
O32 Gd1 O12 C25 -106.5(3)
O52 Gd1 O12 C25 70.0(4)
O72 Gd1 O12 C25 -113.0(3)
N91 Gd1 O12 C25 70.9(3)
O71 Gd1 O32 C35 174.8(3)
O31 Gd1 O32 C35 -23.9(3)
O11 Gd1 O32 C35 -67.3(3)
O94 Gd1 O32 C35 94.4(3)
O93 Gd1 O32 C35 12.2(3)
O51 Gd1 O32 C35 114.0(3)
O12 Gd1 O32 C35 -131.8(3)
O52 Gd1 O32 C35 50.5(3)
O72 Gd1 O32 C35 -125.3(3)
N91 Gd1 O32 C35 52.7(4)
O71 Gd1 O32 C45 7.2(4)
O31 Gd1 O32 C45 168.4(4)
O11 Gd1 O32 C45 125.0(3)
O94 Gd1 O32 C45 -73.3(4)
O93 Gd1 O32 C45 -155.5(3)
O51 Gd1 O32 C45 -53.7(3)
O12 Gd1 O32 C45 60.5(4)
O52 Gd1 O32 C45 -117.2(4)
O72 Gd1 O32 C45 67.0(3)
N91 Gd1 O32 C45 -115.0(4)
O71 Zn2 O53 C64 -170.4(3)
N51 Zn2 O53 C64 -8.9(3)
O51 Zn2 O53 C64 -96.7(3)
N71 Zn2 O53 C64 102.2(3)
O73 Zn2 O53 C64 46.9(5)
N51 Zn2 O71 C76 -106.9(4)
O51 Zn2 O71 C76 -159.5(3)
N71 Zn2 O71 C76 41.8(3)
O53 Zn2 O71 C76 -47.1(3)
O73 Zn2 O71 C76 122.5(3)
N51 Zn2 O71 Gd1 68.2(4)
O51 Zn2 O71 Gd1 15.64(13)
N71 Zn2 O71 Gd1 -143.09(15)
O53 Zn2 O71 Gd1 128.02(14)
O73 Zn2 O71 Gd1 -62.42(15)
O31 Gd1 O71 C76 63.8(4)
O11 Gd1 O71 C76 -15.9(3)
O94 Gd1 O71 C76 -128.1(3)
O93 Gd1 O71 C76 -102.5(3)
O51 Gd1 O71 C76 160.7(3)
O12 Gd1 O71 C76 -56.4(3)
O32 Gd1 O71 C76 93.3(3)
O52 Gd1 O71 C76 165.4(3)
O72 Gd1 O71 C76 24.5(3)
N91 Gd1 O71 C76 -116.7(3)
O31 Gd1 O71 Zn2 -111.01(18)
O11 Gd1 O71 Zn2 169.33(12)
O94 Gd1 O71 Zn2 57.15(14)
O93 Gd1 O71 Zn2 82.72(18)
O51 Gd1 O71 Zn2 -14.03(12)
O12 Gd1 O71 Zn2 128.79(16)
O32 Gd1 O71 Zn2 -81.50(14)
O52 Gd1 O71 Zn2 -9.39(19)
O72 Gd1 O71 Zn2 -150.25(18)
N91 Gd1 O71 Zn2 68.57(17)
O71 Gd1 O72 C71 -21.6(3)
O31 Gd1 O72 C71 179.6(3)
O11 Gd1 O72 C71 119.6(3)
O94 Gd1 O72 C71 20.3(3)
O93 Gd1 O72 C71 99.9(3)
O51 Gd1 O72 C71 -62.3(3)
O12 Gd1 O72 C71 54.7(3)
O32 Gd1 O72 C71 -121.3(3)
O52 Gd1 O72 C71 -128.7(3)
N91 Gd1 O72 C71 60.7(4)
O71 Gd1 O72 C85 177.3(4)
O31 Gd1 O72 C85 18.5(3)
O11 Gd1 O72 C85 -41.4(3)
O94 Gd1 O72 C85 -140.7(3)
O93 Gd1 O72 C85 -61.1(4)
O51 Gd1 O72 C85 136.6(3)
O12 Gd1 O72 C85 -106.4(3)
O32 Gd1 O72 C85 77.7(3)
O52 Gd1 O72 C85 70.2(4)
N91 Gd1 O72 C85 -100.4(4)
O71 Gd1 O93 N91 -31.6(3)
O31 Gd1 O93 N91 156.3(3)
O11 Gd1 O93 N91 -140.3(3)
O94 Gd1 O93 N91 1.1(2)
O51 Gd1 O93 N91 41.0(3)
O12 Gd1 O93 N91 -76.2(3)
O32 Gd1 O93 N91 124.9(3)
O52 Gd1 O93 N91 85.3(3)
O72 Gd1 O93 N91 -120.9(3)
O71 Zn2 N51 C57 -69.4(5)
O51 Zn2 N51 C57 -19.1(4)
N71 Zn2 N51 C57 144.2(3)
O53 Zn2 N51 C57 -130.0(4)
O73 Zn2 N51 C57 63.8(4)
O71 Zn2 N51 C58 120.5(4)
O51 Zn2 N51 C58 170.9(3)
N71 Zn2 N51 C58 -25.8(3)
O53 Zn2 N51 C58 60.0(3)
O73 Zn2 N51 C58 -106.3(3)
O71 Zn2 N71 C77 -34.5(3)
N51 Zn2 N71 C77 133.8(3)
O51 Zn2 N71 C77 -85.6(4)
O53 Zn2 N71 C77 52.2(3)
O73 Zn2 N71 C77 -141.5(4)
O71 Zn2 N71 C78 157.7(3)
N51 Zn2 N71 C78 -34.0(4)
O51 Zn2 N71 C78 106.6(4)
O53 Zn2 N71 C78 -115.6(3)
O73 Zn2 N71 C78 50.6(3)
O31 Zn3 N11 C17 -65.2(5)
O11 Zn3 N11 C17 -10.8(4)
N31 Zn3 N11 C17 154.2(3)
O33 Zn3 N11 C17 70.7(4)
O13 Zn3 N11 C17 -123.9(4)
O31 Zn3 N11 C18 118.3(4)
O11 Zn3 N11 C18 172.7(3)
N31 Zn3 N11 C18 -22.3(3)
O33 Zn3 N11 C18 -105.8(3)
O13 Zn3 N11 C18 59.6(3)
O31 Zn3 N31 C37 -30.5(4)
N11 Zn3 N31 C37 133.6(3)
O11 Zn3 N31 C37 -79.7(5)
O33 Zn3 N31 C37 -138.1(4)
O13 Zn3 N31 C37 55.9(4)
O31 Zn3 N31 C38 157.2(3)
N11 Zn3 N31 C38 -38.6(4)
O11 Zn3 N31 C38 108.1(4)
O33 Zn3 N31 C38 49.7(3)
O13 Zn3 N31 C38 -116.3(3)
Gd1 O93 N91 O94 -2.0(4)
Gd1 O93 N91 O92 177.3(4)
Gd1 O94 N91 O93 2.0(4)
Gd1 O94 N91 O92 -177.3(4)
O71 Gd1 N91 O93 155.7(2)
O31 Gd1 N91 O93 -24.6(3)
O11 Gd1 N91 O93 37.0(3)
O94 Gd1 N91 O93 -178.0(4)
O51 Gd1 N91 O93 -142.7(3)
O12 Gd1 N91 O93 95.5(3)
O32 Gd1 N91 O93 -87.3(3)
O52 Gd1 N91 O93 -85.1(3)
O72 Gd1 N91 O93 89.4(3)
O71 Gd1 N91 O94 -26.4(3)
O31 Gd1 N91 O94 153.4(2)
O11 Gd1 N91 O94 -145.1(3)
O93 Gd1 N91 O94 178.0(4)
O51 Gd1 N91 O94 35.2(3)
O12 Gd1 N91 O94 -86.5(3)
O32 Gd1 N91 O94 90.6(3)
O52 Gd1 N91 O94 92.9(3)
O72 Gd1 N91 O94 -92.6(3)
O71 Gd1 N91 O92 50(9)
O31 Gd1 N91 O92 -130(9)
O11 Gd1 N91 O92 -69(9)
O94 Gd1 N91 O92 77(9)
O93 Gd1 N91 O92 -106(9)
O51 Gd1 N91 O92 112(9)
O12 Gd1 N91 O92 -10(9)
O32 Gd1 N91 O92 167(9)
O52 Gd1 N91 O92 169(9)
O72 Gd1 N91 O92 -16(9)
C45 O32 C35 C34 8.8(6)
Gd1 O32 C35 C34 -159.8(3)
C45 O32 C35 C36 -170.2(4)
Gd1 O32 C35 C36 21.1(4)
Zn3 O13 C24 C23 -40.7(5)
C53 C54 C55 O52 178.7(4)
C53 C54 C55 C56 -1.7(7)
C65 O52 C55 C54 5.5(6)
Gd1 O52 C55 C54 175.3(3)
C65 O52 C55 C56 -174.1(4)
Gd1 O52 C55 C56 -4.4(5)
C21 C20 C19 C18 0.4(7)
C85 O72 C71 C72 2.7(6)
Gd1 O72 C71 C72 -160.1(4)
C85 O72 C71 C76 -178.0(4)
Gd1 O72 C71 C76 19.2(5)
C19 C20 C21 C22 -0.4(7)
Zn2 O51 C56 C55 158.5(3)
Gd1 O51 C56 C55 5.3(5)
Zn2 O51 C56 C51 -21.0(6)
Gd1 O51 C56 C51 -174.2(3)
C54 C55 C56 O51 -179.9(4)
O52 C55 C56 O51 -0.2(5)
C54 C55 C56 C51 -0.3(6)
O52 C55 C56 C51 179.3(4)
C52 C51 C56 O51 -178.0(4)
C57 C51 C56 O51 2.4(7)
C52 C51 C56 C55 2.5(6)
C57 C51 C56 C55 -177.1(4)
C56 C51 C52 C53 -2.8(6)
C57 C51 C52 C53 176.9(4)
C72 C73 C74 C75 0.2(7)
C76 C75 C74 C73 -0.1(7)
C77 C75 C74 C73 -176.0(4)
C77 N71 C78 C79 -47.3(6)
Zn2 N71 C78 C79 121.0(4)
C77 N71 C78 C83 133.2(4)
Zn2 N71 C78 C83 -58.5(5)
O13 C24 C23 C22 -124.9(4)
O13 C24 C23 C18 58.4(6)
C58 N51 C57 C51 178.3(4)
Zn2 N51 C57 C51 8.7(6)
C52 C51 C57 N51 -175.0(4)
C56 C51 C57 N51 4.6(7)
Zn3 O11 C16 C15 162.4(3)
Gd1 O11 C16 C15 -6.4(5)
Zn3 O11 C16 C11 -17.7(6)
Gd1 O11 C16 C11 173.6(3)
C12 C11 C16 O11 -177.9(4)
C17 C11 C16 O11 5.3(7)
C12 C11 C16 C15 2.1(6)
C17 C11 C16 C15 -174.8(4)
Zn2 O73 C84 C83 -46.6(5)
C61 C60 C59 C58 -0.4(7)
O32 C35 C34 C33 176.6(4)
C36 C35 C34 C33 -4.4(6)
C78 N71 C77 C75 -176.5(4)
Zn2 N71 C77 C75 15.4(6)
C76 C75 C77 N71 11.8(7)
C74 C75 C77 N71 -172.5(4)
C41 C40 C39 C38 0.3(7)
C31 C32 C33 C34 2.3(7)
C35 C34 C33 C32 2.4(7)
O72 C71 C72 C73 179.4(4)
C76 C71 C72 C73 0.2(7)
C74 C73 C72 C71 -0.3(7)
C39 C40 C41 C42 0.5(7)
C83 C82 C81 C80 -2.5(7)
Zn2 O53 C64 C63 -42.2(5)
C62 C63 C64 O53 -119.2(5)
C58 C63 C64 O53 62.9(6)
Zn2 O71 C76 C75 -30.9(6)
Gd1 O71 C76 C75 154.8(3)
Zn2 O71 C76 C71 150.0(3)
Gd1 O71 C76 C71 -24.4(5)
C74 C75 C76 O71 -179.1(4)
C77 C75 C76 O71 -3.5(7)
C74 C75 C76 C71 0.0(6)
C77 C75 C76 C71 175.6(4)
O72 C71 C76 O71 -0.2(6)
C72 C71 C76 O71 179.2(4)
O72 C71 C76 C75 -179.4(4)
C72 C71 C76 C75 0.0(7)
C20 C19 C18 C23 -0.8(7)
C20 C19 C18 N11 -177.3(4)
C22 C23 C18 C19 1.2(6)
C24 C23 C18 C19 178.1(4)
C22 C23 C18 N11 177.9(4)
C24 C23 C18 N11 -5.3(6)
C17 N11 C18 C19 -65.2(6)
Zn3 N11 C18 C19 111.6(4)
C17 N11 C18 C23 118.2(5)
Zn3 N11 C18 C23 -65.1(4)
C83 C78 C79 C80 -3.1(7)
N71 C78 C79 C80 177.5(4)
C40 C41 C42 C43 -0.7(7)
C41 C42 C43 C38 0.2(7)
C41 C42 C43 C44 -174.6(4)
C33 C32 C31 C36 -5.0(6)
C33 C32 C31 C37 178.3(4)
C12 C13 C14 C15 1.6(7)
Zn3 O33 C44 C43 -47.9(5)
C42 C43 C44 O33 -126.9(4)
C38 C43 C44 O33 58.5(6)
C60 C59 C58 C63 1.6(7)
C60 C59 C58 N51 -173.8(4)
C62 C63 C58 C59 -1.6(7)
C64 C63 C58 C59 176.4(4)
C62 C63 C58 N51 174.1(4)
C64 C63 C58 N51 -8.0(6)
C57 N51 C58 C59 -56.4(6)
Zn2 N51 C58 C59 114.2(4)
C57 N51 C58 C63 128.0(5)
Zn2 N51 C58 C63 -61.4(5)
C58 C63 C62 C61 0.4(7)
C64 C63 C62 C61 -177.6(4)
C13 C14 C15 O12 179.9(4)
C13 C14 C15 C16 -1.3(7)
C25 O12 C15 C14 5.7(6)
Gd1 O12 C15 C14 -173.1(3)
C25 O12 C15 C16 -173.2(4)
Gd1 O12 C15 C16 8.0(5)
O11 C16 C15 C14 179.4(4)
C11 C16 C15 C14 -0.5(6)
O11 C16 C15 O12 -1.6(6)
C11 C16 C15 O12 178.4(4)
C14 C13 C12 C11 0.0(7)
C16 C11 C12 C13 -1.8(6)
C17 C11 C12 C13 175.3(4)
Zn3 O31 C36 C31 -36.0(5)
Gd1 O31 C36 C31 152.7(3)
Zn3 O31 C36 C35 144.5(3)
Gd1 O31 C36 C35 -26.8(5)
C32 C31 C36 O31 -176.4(4)
C37 C31 C36 O31 0.1(7)
C32 C31 C36 C35 3.0(6)
C37 C31 C36 C35 179.6(4)
O32 C35 C36 O31 0.3(5)
C34 C35 C36 O31 -178.9(4)
O32 C35 C36 C31 -179.2(4)
C34 C35 C36 C31 1.6(6)
C78 C79 C80 C81 1.2(7)
C82 C81 C80 C79 1.6(7)
C38 N31 C37 C31 -178.5(4)
Zn3 N31 C37 C31 9.3(6)
C36 C31 C37 N31 14.1(7)
C32 C31 C37 N31 -169.3(4)
C20 C21 C22 C23 0.9(7)
C18 C23 C22 C21 -1.3(7)
C24 C23 C22 C21 -178.1(4)
C59 C60 C61 C62 -0.9(8)
C63 C62 C61 C60 0.8(7)
C51 C52 C53 C54 0.7(7)
C55 C54 C53 C52 1.5(7)
C40 C39 C38 C43 -0.9(7)
C40 C39 C38 N31 178.4(4)
C42 C43 C38 C39 0.6(7)
C44 C43 C38 C39 175.3(4)
C42 C43 C38 N31 -178.7(4)
C44 C43 C38 N31 -4.0(6)
C37 N31 C38 C39 -48.4(6)
Zn3 N31 C38 C39 124.1(4)
C37 N31 C38 C43 130.9(4)
Zn3 N31 C38 C43 -56.6(5)
C81 C82 C83 C78 0.7(7)
C81 C82 C83 C84 -174.7(4)
C79 C78 C83 C82 2.1(7)
N71 C78 C83 C82 -178.5(4)
C79 C78 C83 C84 177.5(4)
N71 C78 C83 C84 -3.1(6)
O73 C84 C83 C82 -128.3(4)
O73 C84 C83 C78 56.4(5)
C18 N11 C17 C11 -179.9(4)
Zn3 N11 C17 C11 3.7(6)
C16 C11 C17 N11 2.5(7)
C12 C11 C17 N11 -174.5(4)

loop_
_platon_squeeze_void_nr
_platon_squeeze_void_average_x
_platon_squeeze_void_average_y
_platon_squeeze_void_average_z
_platon_squeeze_void_volume
_platon_squeeze_void_count_electrons
_platon_squeeze_void_content
1 0.500 1.000 1.000 294 45 ' '
